data_1566294
loop_
_publ_author_name
'Wu, Yu-Zhuo'
'Xia, Gui-Yang'
'Xia, Huan'
'Wang, Ling-Yan'
'Wang, Ya-Nan'
'Li, Li'
'Shang, Hong-Cai'
'Lin, Sheng'

_publ_section_title
;
 <i>Seco</i> and Nor-<i>seco</i> Isodhilarane-Type Meroterpenoids from
 <i>Penicillium purpurogenum</i> and the Configuration Revisions of
 Related Compounds.
;
_journal_issue 1
_journal_name_full 'Journal of natural products'
_journal_page_first 248
_journal_page_last 255
_journal_paper_doi 10.1021/acs.jnatprod.1c01025
_journal_volume 85
_journal_year 2022
_chemical_absolute_configuration ad
_chemical_formula_moiety 'C26 H30 O8'
_chemical_formula_sum 'C26 H30 O8'
_chemical_formula_weight 470.50
_space_group_crystal_system orthorhombic
_space_group_IT_number 19
_space_group_name_Hall 'P 2ac 2ab'
_space_group_name_H-M_alt 'P 21 21 21'
_atom_sites_solution_hydrogens mixed
_audit_creation_date 2017-11-16
_audit_creation_method
;
Olex2 1.2
(compiled 2017.08.10 svn.r3458 for OlexSys, GUI svn.r5381)
;
_cell_angle_alpha 90
_cell_angle_beta 90
_cell_angle_gamma 90
_cell_formula_units_Z 4
_cell_length_a 9.14014(9)
_cell_length_b 13.23545(16)
_cell_length_c 19.4513(2)
_cell_measurement_reflns_used 9467
_cell_measurement_temperature 100.01(10)
_cell_measurement_theta_max 73.3530
_cell_measurement_theta_min 2.2570
_cell_volume 2353.10(4)
_computing_cell_refinement 'CrysAlisPro 1.171.38.43f (Rigaku OD, 2015)'
_computing_data_collection 'CrysAlisPro 1.171.38.43f (Rigaku OD, 2015)'
_computing_data_reduction 'CrysAlisPro 1.171.38.43f (Rigaku OD, 2015)'
_computing_molecular_graphics 'Olex2 (Dolomanov et al., 2009)'
_computing_publication_material 'Olex2 (Dolomanov et al., 2009)'
_computing_structure_refinement 'ShelXL (Sheldrick, 2015)'
_computing_structure_solution 'SHELXT 2014/5 (Sheldrick, 2014)'
_diffrn_ambient_environment N~2~
_diffrn_ambient_temperature 100.01(10)
_diffrn_detector 'CCD plate'
_diffrn_detector_area_resol_mean 5.2684
_diffrn_detector_type AtlasS2
_diffrn_measured_fraction_theta_full 0.999
_diffrn_measured_fraction_theta_max 0.986
_diffrn_measurement_details
;
List of Runs (angles in degrees, time in seconds):

  # Type    Start    End  Width  t~exp~   \w     \q     \k     \f   Frames
--------------------------------------------------------------------------
  1  \w   -115.00 -16.00   1.00    1.00    --  -40.73 -37.00-180.00   99
  2  \w     23.00  97.00   1.00    1.00    --   40.73-125.00 -90.00   74
  3  \w     23.00  97.00   1.00    1.00    --   40.73-125.00-120.00   74
  4  \w     34.00 121.00   1.00    1.00    --  106.95-125.00 -90.00   87
  5  \w     94.00 178.00   1.00    1.00    --  106.95 125.00  90.00   84
  6  \w     34.00 133.00   1.00    1.00    --  106.95 -45.00-150.00   99
  7  \w     24.00 109.00   1.00    1.00    --  106.95 -94.00  60.00   85
  8  \w     25.00 160.00   1.00    1.00    --  106.95 -15.00  60.00  135
  9  \w   -117.00 -36.00   1.00    1.00    --  -40.73 -77.00 -30.00   81
;
_diffrn_measurement_device 'four-circle diffractometer'
_diffrn_measurement_device_type 'SuperNova, Dual, Cu at zero, AtlasS2'
_diffrn_measurement_method '\w scans'
_diffrn_orient_matrix_type 'CrysAlisPro convention (1999,Acta A55,543-557)'
_diffrn_orient_matrix_UB_11 0.0424325000
_diffrn_orient_matrix_UB_12 0.0682977000
_diffrn_orient_matrix_UB_13 -0.0609636000
_diffrn_orient_matrix_UB_21 -0.0705170000
_diffrn_orient_matrix_UB_22 0.0912427000
_diffrn_orient_matrix_UB_23 0.0364208000
_diffrn_orient_matrix_UB_31 0.1469401000
_diffrn_orient_matrix_UB_32 0.0238319000
_diffrn_orient_matrix_UB_33 0.0351440000
_diffrn_radiation_monochromator mirror
_diffrn_radiation_probe x-ray
_diffrn_radiation_type CuK\a
_diffrn_radiation_wavelength 1.54184
_diffrn_reflns_av_R_equivalents 0.0195
_diffrn_reflns_av_unetI/netI 0.0200
_diffrn_reflns_Laue_measured_fraction_full 0.999
_diffrn_reflns_Laue_measured_fraction_max 0.986
_diffrn_reflns_limit_h_max 11
_diffrn_reflns_limit_h_min -7
_diffrn_reflns_limit_k_max 15
_diffrn_reflns_limit_k_min -16
_diffrn_reflns_limit_l_max 23
_diffrn_reflns_limit_l_min -23
_diffrn_reflns_number 11097
_diffrn_reflns_point_group_measured_fraction_full 0.999
_diffrn_reflns_point_group_measured_fraction_max 0.973
_diffrn_reflns_theta_full 67.684
_diffrn_reflns_theta_max 73.480
_diffrn_reflns_theta_min 4.040
_diffrn_source 'micro-focus sealed X-ray tube'
_diffrn_source_type 'SuperNova (Cu) X-ray Source'
_exptl_absorpt_coefficient_mu 0.814
_exptl_absorpt_correction_T_max 1.00000
_exptl_absorpt_correction_T_min 0.38101
_exptl_absorpt_correction_type multi-scan
_exptl_absorpt_process_details
;
CrysAlisPro 1.171.38.43f (Rigaku Oxford Diffraction, 2015)
Empirical absorption correction using spherical harmonics,
 implemented in SCALE3 ABSPACK scaling algorithm.
;
_exptl_crystal_colour colourless
_exptl_crystal_colour_primary colourless
_exptl_crystal_density_diffrn 1.328
_exptl_crystal_description block
_exptl_crystal_F_000 1000
_exptl_crystal_size_max 0.17
_exptl_crystal_size_mid 0.14
_exptl_crystal_size_min 0.12
_refine_diff_density_max 0.756
_refine_diff_density_min -0.258
_refine_diff_density_rms 0.056
_refine_ls_abs_structure_details
;
 Flack x determined using 1869 quotients [(I+)-(I-)]/[(I+)+(I-)]
 (Parsons, Flack and Wagner, Acta Cryst. B69 (2013) 249-259).
;
_refine_ls_abs_structure_Flack 0.02(5)
_refine_ls_extinction_method none
_refine_ls_goodness_of_fit_ref 1.078
_refine_ls_hydrogen_treatment mixed
_refine_ls_matrix_type full
_refine_ls_number_parameters 321
_refine_ls_number_reflns 4612
_refine_ls_number_restraints 0
_refine_ls_restrained_S_all 1.078
_refine_ls_R_factor_all 0.0440
_refine_ls_R_factor_gt 0.0435
_refine_ls_shift/su_max 0.000
_refine_ls_shift/su_mean 0.000
_refine_ls_structure_factor_coef Fsqd
_refine_ls_weighting_details 'w=1/[\s^2^(Fo^2^)+(0.0743P)^2^+0.6769P] where P=(Fo^2^+2Fc^2^)/3'
_refine_ls_weighting_scheme calc
_refine_ls_wR_factor_gt 0.1178
_refine_ls_wR_factor_ref 0.1183
_reflns_Friedel_coverage 0.736
_reflns_Friedel_fraction_full 0.999
_reflns_Friedel_fraction_max 0.956
_reflns_number_gt 4541
_reflns_number_total 4612
_reflns_threshold_expression 'I > 2\s(I)'
_cod_data_source_file np1c01025_si_002.cif
_cod_data_source_block xgy_7
_cod_original_cell_volume 2353.10(5)
_cod_database_code 1566294
_shelx_shelxl_version_number 2017/1
_shelx_space_group_comment
;
The symmetry employed for this shelxl refinement is uniquely defined
by the following loop, which should always be used as a source of
symmetry information in preference to the above space-group names.
They are only intended as comments.
;
_shelx_estimated_absorpt_t_max 0.909
_shelx_estimated_absorpt_t_min 0.874
_reflns_odcompleteness_completeness 99.88
_reflns_odcompleteness_iscentric 1
_reflns_odcompleteness_theta 66.97
_olex2_refinement_description
;
1. Fixed Uiso
 At 1.2 times of:
  All C(H) groups, All C(H,H) groups
 At 1.5 times of:
  All C(H,H,H) groups
2.a Ternary CH refined with riding coordinates:
 C5(H5), C9(H9), C22(H22), C23(H23)
2.b Secondary CH2 refined with riding coordinates:
 C13(H13A,H13B), C6(H6A,H6B)
2.c Aromatic/amide H refined with riding coordinates:
 C2(H2), C14(H14)
2.d Idealised Me refined as rotating group:
 C19(H19A,H19B,H19C), C26(H26A,H26B,H26C), C21(H21A,H21B,H21C), C18(H18A,H18B,
 H18C), C17(H17A,H17B,H17C), C24(H24A,H24B,H24C)
;
_olex2_submission_special_instructions 'No special instructions were received'
_oxdiff_exptl_absorpt_empirical_details
;
Empirical correction (ABSPACK) includes:
- Absorption correction using spherical harmonics
- Frame scaling
- Detector area scaling
;
_oxdiff_exptl_absorpt_empirical_full_max 2.615
_oxdiff_exptl_absorpt_empirical_full_min 0.744

loop_
_space_group_symop_operation_xyz
'x, y, z'
'-x+1/2, -y, z+1/2'
'-x, y+1/2, -z+1/2'
'x+1/2, -y+1/2, -z'

loop_
_atom_site_label
_atom_site_type_symbol
_atom_site_fract_x
_atom_site_fract_y
_atom_site_fract_z
_atom_site_U_iso_or_equiv
_atom_site_adp_type
_atom_site_occupancy
_atom_site_site_symmetry_order
_atom_site_calc_flag
_atom_site_refinement_flags_posn
_atom_site_refinement_flags_adp
_atom_site_refinement_flags_occupancy
_atom_site_disorder_assembly
_atom_site_disorder_group
O4 O 0.4376(2) 0.58633(14) 0.89512(9) 0.0249(4) Uani 1 1 d . . . . .
O5 O 0.4835(2) 0.75592(13) 0.77740(9) 0.0264(4) Uani 1 1 d . . . . .
O6 O 0.6571(2) 0.79309(16) 0.93922(9) 0.0352(5) Uani 1 1 d . . . . .
O2 O 0.3699(2) 0.62155(17) 0.52104(9) 0.0299(4) Uani 1 1 d . . . . .
O3 O 0.6486(2) 0.54977(18) 0.94757(10) 0.0374(5) Uani 1 1 d . . . . .
O7 O 0.8305(3) 0.8616(2) 0.86663(12) 0.0517(7) Uani 1 1 d . . . . .
O1 O 0.4895(2) 0.5474(2) 0.43689(10) 0.0442(6) Uani 1 1 d . . . . .
O8 O 0.9067(4) 0.8871(2) 0.75908(13) 0.0667(9) Uani 1 1 d . . . . .
C3 C 0.6166(2) 0.58896(17) 0.60637(12) 0.0178(5) Uani 1 1 d . . . . .
C10 C 0.5540(3) 0.73910(19) 0.82880(12) 0.0229(5) Uani 1 1 d . . . . .
C4 C 0.7474(2) 0.57567(19) 0.65054(12) 0.0197(5) Uani 1 1 d . . . . .
C15 C 0.4730(2) 0.61466(18) 0.63612(12) 0.0188(5) Uani 1 1 d . . . . .
C20 C 0.5825(3) 0.58849(19) 0.90112(12) 0.0231(5) Uani 1 1 d . . . . .
C13 C 0.5252(3) 0.52737(19) 0.74854(12) 0.0203(5) Uani 1 1 d . . . . .
H13A H 0.549269 0.464587 0.725420 0.024 Uiso 1 1 calc R . . . .
H13B H 0.464308 0.510226 0.787663 0.024 Uiso 1 1 calc R . . . .
C2 C 0.6244(3) 0.58069(19) 0.53736(12) 0.0209(5) Uani 1 1 d . . . . .
H2 H 0.715483 0.573683 0.516580 0.025 Uiso 1 1 calc R . . . .
C14 C 0.4339(2) 0.58970(18) 0.69986(12) 0.0192(5) Uani 1 1 d . . . . .
H14 H 0.343607 0.612415 0.715516 0.023 Uiso 1 1 calc R . . . .
C25 C 0.8583(3) 0.5174(2) 0.62940(14) 0.0261(5) Uani 1 1 d . . . . .
C5 C 0.7494(2) 0.63324(19) 0.71875(12) 0.0214(5) Uani 1 1 d . . . . .
H5 H 0.695138 0.696306 0.711881 0.026 Uiso 1 1 calc R . . . .
C9 C 0.5500(3) 0.8160(2) 0.88769(13) 0.0300(6) Uani 1 1 d . . . . .
H9 H 0.572202 0.882854 0.868716 0.036 Uiso 1 1 calc R . . . .
C12 C 0.6704(2) 0.57297(19) 0.77679(12) 0.0202(5) Uani 1 1 d . . . . .
C19 C 0.7616(3) 0.4807(2) 0.79932(14) 0.0289(6) Uani 1 1 d . . . . .
H19A H 0.704573 0.439269 0.829680 0.043 Uiso 1 1 calc GR . . . .
H19B H 0.848090 0.503318 0.822737 0.043 Uiso 1 1 calc GR . . . .
H19C H 0.789019 0.442131 0.759557 0.043 Uiso 1 1 calc GR . . . .
C11 C 0.6519(3) 0.64610(19) 0.84048(12) 0.0213(5) Uani 1 1 d . . . . .
C16 C 0.3770(3) 0.6747(2) 0.58770(12) 0.0250(5) Uani 1 1 d . . . . .
C1 C 0.4932(3) 0.5825(2) 0.49443(12) 0.0273(5) Uani 1 1 d . . . . .
C22 C 0.8060(3) 0.6814(3) 0.86583(13) 0.0321(6) Uani 1 1 d . . . . .
H22 H 0.851049 0.627114 0.892710 0.039 Uiso 1 1 calc R . . . .
C26 C 0.3583(3) 0.5291(2) 0.94773(16) 0.0381(7) Uani 1 1 d . . . . .
H26A H 0.391048 0.460218 0.947470 0.057 Uiso 1 1 calc GR . . . .
H26B H 0.255343 0.531339 0.938126 0.057 Uiso 1 1 calc GR . . . .
H26C H 0.376613 0.558369 0.992070 0.057 Uiso 1 1 calc GR . . . .
C8 C 0.8839(4) 0.8291(3) 0.80496(16) 0.0495(10) Uani 1 1 d . . . . .
C6 C 0.9050(3) 0.6614(3) 0.74034(14) 0.0341(7) Uani 1 1 d . . . . .
H6A H 0.963396 0.600357 0.742765 0.041 Uiso 1 1 calc R . . . .
H6B H 0.947423 0.704447 0.705223 0.041 Uiso 1 1 calc R . . . .
C23 C 0.7945(4) 0.7768(3) 0.91077(15) 0.0407(7) Uani 1 1 d . . . . .
H23 H 0.866898 0.772652 0.947839 0.049 Uiso 1 1 calc R . . . .
C21 C 0.4001(4) 0.8205(2) 0.92135(14) 0.0350(6) Uani 1 1 d . . . . .
H21A H 0.372795 0.754257 0.936768 0.053 Uiso 1 1 calc GR . . . .
H21B H 0.329548 0.844433 0.888627 0.053 Uiso 1 1 calc GR . . . .
H21C H 0.403389 0.865729 0.959913 0.053 Uiso 1 1 calc GR . . . .
C18 C 0.4402(4) 0.7796(2) 0.57512(16) 0.0368(7) Uani 1 1 d . . . . .
H18A H 0.538644 0.773462 0.558408 0.055 Uiso 1 1 calc GR . . . .
H18B H 0.440204 0.817040 0.617371 0.055 Uiso 1 1 calc GR . . . .
H18C H 0.381615 0.814243 0.541648 0.055 Uiso 1 1 calc GR . . . .
C7 C 0.9138(3) 0.7159(3) 0.80948(15) 0.0400(8) Uani 1 1 d . . . . .
C17 C 0.2179(3) 0.6821(3) 0.60968(15) 0.0392(7) Uani 1 1 d . . . . .
H17A H 0.161996 0.713649 0.573852 0.059 Uiso 1 1 calc GR . . . .
H17B H 0.210957 0.721662 0.650900 0.059 Uiso 1 1 calc GR . . . .
H17C H 0.180228 0.615524 0.618171 0.059 Uiso 1 1 calc GR . . . .
C24 C 1.0722(4) 0.7059(5) 0.83729(18) 0.0667(14) Uani 1 1 d . . . . .
H24A H 1.080092 0.740745 0.880402 0.100 Uiso 1 1 calc GR . . . .
H24B H 1.139354 0.734835 0.804878 0.100 Uiso 1 1 calc GR . . . .
H24C H 1.095148 0.635723 0.843813 0.100 Uiso 1 1 calc GR . . . .
H25A H 0.949(4) 0.518(3) 0.6547(19) 0.039(9) Uiso 1 1 d . . . . .
H25B H 0.860(4) 0.480(3) 0.590(2) 0.044(10) Uiso 1 1 d . . . . .

loop_
_atom_site_aniso_label
_atom_site_aniso_U_11
_atom_site_aniso_U_22
_atom_site_aniso_U_33
_atom_site_aniso_U_23
_atom_site_aniso_U_13
_atom_site_aniso_U_12
O4 0.0247(9) 0.0262(9) 0.0238(9) 0.0081(7) 0.0049(7) 0.0033(7)
O5 0.0380(10) 0.0225(8) 0.0186(8) 0.0012(7) -0.0062(8) 0.0016(7)
O6 0.0490(12) 0.0398(11) 0.0167(8) -0.0025(8) -0.0069(8) -0.0078(9)
O2 0.0205(8) 0.0508(12) 0.0183(8) -0.0063(8) -0.0033(7) 0.0040(8)
O3 0.0359(10) 0.0530(13) 0.0233(9) 0.0170(9) -0.0006(8) 0.0091(10)
O7 0.0657(16) 0.0579(15) 0.0314(11) -0.0086(11) -0.0022(11) -0.0405(13)
O1 0.0322(10) 0.0809(17) 0.0195(9) -0.0158(10) -0.0014(8) 0.0040(11)
O8 0.087(2) 0.0689(19) 0.0439(14) 0.0008(13) 0.0060(14) -0.0554(17)
C3 0.0166(10) 0.0161(10) 0.0208(11) 0.0001(9) 0.0004(8) -0.0013(8)
C10 0.0294(12) 0.0229(12) 0.0163(11) 0.0018(9) -0.0019(9) -0.0057(10)
C4 0.0151(10) 0.0252(11) 0.0189(11) 0.0032(9) 0.0019(8) -0.0025(9)
C15 0.0150(10) 0.0219(11) 0.0196(11) -0.0059(9) -0.0007(8) -0.0009(8)
C20 0.0270(12) 0.0248(12) 0.0175(11) 0.0034(9) 0.0008(9) 0.0032(10)
C13 0.0222(12) 0.0207(11) 0.0182(10) 0.0003(9) 0.0024(9) -0.0052(9)
C2 0.0191(11) 0.0237(12) 0.0198(11) -0.0015(9) 0.0030(9) 0.0001(9)
C14 0.0130(10) 0.0243(11) 0.0204(11) -0.0066(9) 0.0004(8) -0.0020(9)
C25 0.0186(11) 0.0339(13) 0.0259(12) 0.0031(11) 0.0010(10) 0.0032(10)
C5 0.0172(11) 0.0283(12) 0.0187(11) 0.0027(10) -0.0013(8) -0.0055(9)
C9 0.0507(16) 0.0217(12) 0.0174(11) 0.0009(10) -0.0059(11) -0.0049(11)
C12 0.0193(10) 0.0244(12) 0.0170(11) 0.0021(9) -0.0004(8) -0.0017(9)
C19 0.0270(12) 0.0343(13) 0.0254(13) 0.0072(11) 0.0029(10) 0.0074(11)
C11 0.0229(11) 0.0260(12) 0.0149(10) 0.0036(9) -0.0020(9) -0.0023(9)
C16 0.0198(11) 0.0357(14) 0.0196(11) -0.0038(10) -0.0012(9) 0.0080(10)
C1 0.0228(11) 0.0412(14) 0.0179(11) -0.0038(10) -0.0003(10) -0.0008(11)
C22 0.0262(12) 0.0508(17) 0.0194(12) 0.0006(12) -0.0074(10) -0.0085(12)
C26 0.0365(14) 0.0391(16) 0.0386(16) 0.0148(13) 0.0189(13) 0.0067(13)
C8 0.0495(19) 0.068(2) 0.0308(15) -0.0094(15) 0.0005(13) -0.0429(18)
C6 0.0199(12) 0.0592(19) 0.0231(13) 0.0002(12) -0.0022(10) -0.0127(12)
C23 0.0436(16) 0.0573(19) 0.0212(13) -0.0027(13) -0.0102(12) -0.0204(15)
C21 0.0546(18) 0.0267(13) 0.0238(13) -0.0044(11) -0.0005(12) 0.0051(13)
C18 0.0423(16) 0.0298(14) 0.0381(16) 0.0029(12) -0.0003(13) 0.0128(13)
C7 0.0267(13) 0.069(2) 0.0242(14) -0.0018(14) -0.0058(11) -0.0186(14)
C17 0.0218(12) 0.067(2) 0.0288(14) -0.0049(14) -0.0004(11) 0.0153(14)
C24 0.0283(15) 0.138(4) 0.0334(18) -0.008(2) -0.0084(13) -0.026(2)

loop_
_atom_type_symbol
_atom_type_description
_atom_type_scat_dispersion_real
_atom_type_scat_dispersion_imag
_atom_type_scat_source
C C 0.0181 0.0091 'International Tables Vol C Tables 4.2.6.8 and 6.1.1.4'
H H 0.0000 0.0000 'International Tables Vol C Tables 4.2.6.8 and 6.1.1.4'
O O 0.0492 0.0322 'International Tables Vol C Tables 4.2.6.8 and 6.1.1.4'

loop_
_geom_angle_atom_site_label_1
_geom_angle_atom_site_label_2
_geom_angle_atom_site_label_3
_geom_angle
_geom_angle_site_symmetry_1
_geom_angle_site_symmetry_3
_geom_angle_publ_flag
C20 O4 C26 116.3(2) . . ?
C23 O6 C9 111.8(2) . . ?
C1 O2 C16 118.98(19) . . ?
C8 O7 C23 110.9(3) . . ?
C15 C3 C4 121.2(2) . . ?
C2 C3 C4 121.7(2) . . ?
C2 C3 C15 117.1(2) . . ?
O5 C10 C9 118.9(2) . . ?
O5 C10 C11 125.4(2) . . ?
C9 C10 C11 115.8(2) . . ?
C3 C4 C5 116.9(2) . . ?
C25 C4 C3 120.1(2) . . ?
C25 C4 C5 123.0(2) . . ?
C3 C15 C16 113.1(2) . . ?
C14 C15 C3 123.1(2) . . ?
C14 C15 C16 123.7(2) . . ?
O4 C20 C11 110.7(2) . . ?
O3 C20 O4 123.9(2) . . ?
O3 C20 C11 125.4(2) . . ?
H13A C13 H13B 107.1 . . ?
C14 C13 H13A 107.6 . . ?
C14 C13 H13B 107.6 . . ?
C14 C13 C12 118.7(2) . . ?
C12 C13 H13A 107.6 . . ?
C12 C13 H13B 107.6 . . ?
C3 C2 H2 119.2 . . ?
C3 C2 C1 121.6(2) . . ?
C1 C2 H2 119.2 . . ?
C15 C14 C13 124.9(2) . . ?
C15 C14 H14 117.6 . . ?
C13 C14 H14 117.6 . . ?
C4 C25 H25A 119(2) . . ?
C4 C25 H25B 126(3) . . ?
H25A C25 H25B 115(3) . . ?
C4 C5 H5 107.5 . . ?
C4 C5 C12 111.56(19) . . ?
C12 C5 H5 107.5 . . ?
C6 C5 C4 111.8(2) . . ?
C6 C5 H5 107.5 . . ?
C6 C5 C12 110.9(2) . . ?
O6 C9 C10 111.5(2) . . ?
O6 C9 H9 108.3 . . ?
O6 C9 C21 108.8(2) . . ?
C10 C9 H9 108.3 . . ?
C21 C9 C10 111.7(2) . . ?
C21 C9 H9 108.3 . . ?
C13 C12 C5 109.70(18) . . ?
C13 C12 C11 115.01(19) . . ?
C5 C12 C11 107.67(19) . . ?
C19 C12 C13 104.7(2) . . ?
C19 C12 C5 111.10(19) . . ?
C19 C12 C11 108.7(2) . . ?
C12 C19 H19A 109.5 . . ?
C12 C19 H19B 109.5 . . ?
C12 C19 H19C 109.5 . . ?
H19A C19 H19B 109.5 . . ?
H19A C19 H19C 109.5 . . ?
H19B C19 H19C 109.5 . . ?
C10 C11 C20 105.6(2) . . ?
C10 C11 C12 115.86(19) . . ?
C10 C11 C22 109.3(2) . . ?
C20 C11 C12 109.93(19) . . ?
C20 C11 C22 106.1(2) . . ?
C22 C11 C12 109.5(2) . . ?
O2 C16 C15 108.8(2) . . ?
O2 C16 C18 108.1(2) . . ?
O2 C16 C17 103.6(2) . . ?
C15 C16 C18 111.1(2) . . ?
C15 C16 C17 114.4(2) . . ?
C17 C16 C18 110.5(2) . . ?
O2 C1 C2 118.3(2) . . ?
O1 C1 O2 118.7(2) . . ?
O1 C1 C2 122.9(2) . . ?
C11 C22 H22 109.1 . . ?
C23 C22 C11 111.3(2) . . ?
C23 C22 H22 109.1 . . ?
C23 C22 C7 101.8(3) . . ?
C7 C22 C11 116.1(2) . . ?
C7 C22 H22 109.1 . . ?
O4 C26 H26A 109.5 . . ?
O4 C26 H26B 109.5 . . ?
O4 C26 H26C 109.5 . . ?
H26A C26 H26B 109.5 . . ?
H26A C26 H26C 109.5 . . ?
H26B C26 H26C 109.5 . . ?
O7 C8 C7 108.9(3) . . ?
O8 C8 O7 121.0(4) . . ?
O8 C8 C7 130.0(3) . . ?
C5 C6 H6A 108.8 . . ?
C5 C6 H6B 108.8 . . ?
H6A C6 H6B 107.7 . . ?
C7 C6 C5 113.9(2) . . ?
C7 C6 H6A 108.8 . . ?
C7 C6 H6B 108.8 . . ?
O6 C23 O7 108.7(3) . . ?
O6 C23 C22 114.5(2) . . ?
O6 C23 H23 109.0 . . ?
O7 C23 C22 106.4(2) . . ?
O7 C23 H23 109.0 . . ?
C22 C23 H23 109.0 . . ?
C9 C21 H21A 109.5 . . ?
C9 C21 H21B 109.5 . . ?
C9 C21 H21C 109.5 . . ?
H21A C21 H21B 109.5 . . ?
H21A C21 H21C 109.5 . . ?
H21B C21 H21C 109.5 . . ?
C16 C18 H18A 109.5 . . ?
C16 C18 H18B 109.5 . . ?
C16 C18 H18C 109.5 . . ?
H18A C18 H18B 109.5 . . ?
H18A C18 H18C 109.5 . . ?
H18B C18 H18C 109.5 . . ?
C22 C7 C24 108.8(3) . . ?
C8 C7 C22 102.5(3) . . ?
C8 C7 C6 113.8(3) . . ?
C8 C7 C24 105.8(3) . . ?
C6 C7 C22 116.9(2) . . ?
C6 C7 C24 108.4(3) . . ?
C16 C17 H17A 109.5 . . ?
C16 C17 H17B 109.5 . . ?
C16 C17 H17C 109.5 . . ?
H17A C17 H17B 109.5 . . ?
H17A C17 H17C 109.5 . . ?
H17B C17 H17C 109.5 . . ?
C7 C24 H24A 109.5 . . ?
C7 C24 H24B 109.5 . . ?
C7 C24 H24C 109.5 . . ?
H24A C24 H24B 109.5 . . ?
H24A C24 H24C 109.5 . . ?
H24B C24 H24C 109.5 . . ?

loop_
_geom_bond_atom_site_label_1
_geom_bond_atom_site_label_2
_geom_bond_distance
_geom_bond_site_symmetry_2
_geom_bond_publ_flag
O4 C20 1.330(3) . ?
O4 C26 1.465(3) . ?
O5 C10 1.210(3) . ?
O6 C9 1.433(3) . ?
O6 C23 1.390(4) . ?
O2 C16 1.477(3) . ?
O2 C1 1.343(3) . ?
O3 C20 1.202(3) . ?
O7 C8 1.365(4) . ?
O7 C23 1.451(4) . ?
O1 C1 1.212(3) . ?
O8 C8 1.196(4) . ?
C3 C4 1.482(3) . ?
C3 C15 1.475(3) . ?
C3 C2 1.349(3) . ?
C10 C9 1.533(3) . ?
C10 C11 1.538(4) . ?
C4 C25 1.339(4) . ?
C4 C5 1.530(3) . ?
C15 C14 1.332(3) . ?
C15 C16 1.513(3) . ?
C20 C11 1.541(3) . ?
C13 H13A 0.9700 . ?
C13 H13B 0.9700 . ?
C13 C14 1.508(3) . ?
C13 C12 1.557(3) . ?
C2 H2 0.9300 . ?
C2 C1 1.462(3) . ?
C14 H14 0.9300 . ?
C25 H25A 0.97(4) . ?
C25 H25B 0.90(4) . ?
C5 H5 0.9800 . ?
C5 C12 1.560(3) . ?
C5 C6 1.529(3) . ?
C9 H9 0.9800 . ?
C9 C21 1.520(5) . ?
C12 C19 1.542(3) . ?
C12 C11 1.581(3) . ?
C19 H19A 0.9600 . ?
C19 H19B 0.9600 . ?
C19 H19C 0.9600 . ?
C11 C22 1.564(3) . ?
C16 C18 1.522(4) . ?
C16 C17 1.519(4) . ?
C22 H22 0.9800 . ?
C22 C23 1.539(5) . ?
C22 C7 1.543(4) . ?
C26 H26A 0.9600 . ?
C26 H26B 0.9600 . ?
C26 H26C 0.9600 . ?
C8 C7 1.524(6) . ?
C6 H6A 0.9700 . ?
C6 H6B 0.9700 . ?
C6 C7 1.528(4) . ?
C23 H23 0.9800 . ?
C21 H21A 0.9600 . ?
C21 H21B 0.9600 . ?
C21 H21C 0.9600 . ?
C18 H18A 0.9600 . ?
C18 H18B 0.9600 . ?
C18 H18C 0.9600 . ?
C7 C24 1.551(4) . ?
C17 H17A 0.9600 . ?
C17 H17B 0.9600 . ?
C17 H17C 0.9600 . ?
C24 H24A 0.9600 . ?
C24 H24B 0.9600 . ?
C24 H24C 0.9600 . ?

loop_
_geom_torsion_atom_site_label_1
_geom_torsion_atom_site_label_2
_geom_torsion_atom_site_label_3
_geom_torsion_atom_site_label_4
_geom_torsion
_geom_torsion_site_symmetry_1
_geom_torsion_site_symmetry_2
_geom_torsion_site_symmetry_3
_geom_torsion_site_symmetry_4
_geom_torsion_publ_flag
O4 C20 C11 C10 41.9(3) . . . . ?
O4 C20 C11 C12 -83.7(2) . . . . ?
O4 C20 C11 C22 157.9(2) . . . . ?
O5 C10 C9 O6 -170.4(2) . . . . ?
O5 C10 C9 C21 67.6(3) . . . . ?
O5 C10 C11 C20 -116.3(3) . . . . ?
O5 C10 C11 C12 5.6(4) . . . . ?
O5 C10 C11 C22 129.9(3) . . . . ?
O3 C20 C11 C10 -138.6(3) . . . . ?
O3 C20 C11 C12 95.7(3) . . . . ?
O3 C20 C11 C22 -22.6(4) . . . . ?
O7 C8 C7 C22 26.1(3) . . . . ?
O7 C8 C7 C6 153.3(2) . . . . ?
O7 C8 C7 C24 -87.9(3) . . . . ?
O8 C8 C7 C22 -157.7(4) . . . . ?
O8 C8 C7 C6 -30.6(5) . . . . ?
O8 C8 C7 C24 88.3(4) . . . . ?
C3 C4 C5 C12 85.9(2) . . . . ?
C3 C4 C5 C6 -149.3(2) . . . . ?
C3 C15 C14 C13 -3.8(4) . . . . ?
C3 C15 C16 O2 51.5(3) . . . . ?
C3 C15 C16 C18 -67.3(3) . . . . ?
C3 C15 C16 C17 166.8(2) . . . . ?
C3 C2 C1 O2 19.3(4) . . . . ?
C3 C2 C1 O1 -158.2(3) . . . . ?
C10 C11 C22 C23 33.6(3) . . . . ?
C10 C11 C22 C7 -82.1(3) . . . . ?
C4 C3 C15 C14 -27.4(3) . . . . ?
C4 C3 C15 C16 150.9(2) . . . . ?
C4 C3 C2 C1 173.0(2) . . . . ?
C4 C5 C12 C13 -43.7(3) . . . . ?
C4 C5 C12 C19 71.6(2) . . . . ?
C4 C5 C12 C11 -169.53(19) . . . . ?
C4 C5 C6 C7 -178.0(3) . . . . ?
C15 C3 C4 C25 154.5(2) . . . . ?
C15 C3 C4 C5 -27.1(3) . . . . ?
C15 C3 C2 C1 -8.6(4) . . . . ?
C20 C11 C22 C23 -79.9(3) . . . . ?
C20 C11 C22 C7 164.4(3) . . . . ?
C13 C12 C11 C10 -58.9(3) . . . . ?
C13 C12 C11 C20 60.8(3) . . . . ?
C13 C12 C11 C22 177.0(2) . . . . ?
C2 C3 C4 C25 -27.2(4) . . . . ?
C2 C3 C4 C5 151.2(2) . . . . ?
C2 C3 C15 C14 154.3(2) . . . . ?
C2 C3 C15 C16 -27.5(3) . . . . ?
C14 C15 C16 O2 -130.2(2) . . . . ?
C14 C15 C16 C18 111.0(3) . . . . ?
C14 C15 C16 C17 -14.9(4) . . . . ?
C14 C13 C12 C5 -39.1(3) . . . . ?
C14 C13 C12 C19 -158.4(2) . . . . ?
C14 C13 C12 C11 82.4(3) . . . . ?
C25 C4 C5 C12 -95.7(3) . . . . ?
C25 C4 C5 C6 29.1(3) . . . . ?
C5 C12 C11 C10 63.7(3) . . . . ?
C5 C12 C11 C20 -176.63(19) . . . . ?
C5 C12 C11 C22 -60.4(2) . . . . ?
C5 C6 C7 C22 36.6(4) . . . . ?
C5 C6 C7 C8 -82.7(3) . . . . ?
C5 C6 C7 C24 159.9(3) . . . . ?
C9 O6 C23 O7 52.0(3) . . . . ?
C9 O6 C23 C22 -66.9(3) . . . . ?
C9 C10 C11 C20 64.7(3) . . . . ?
C9 C10 C11 C12 -173.4(2) . . . . ?
C9 C10 C11 C22 -49.1(3) . . . . ?
C12 C13 C14 C15 67.9(3) . . . . ?
C12 C5 C6 C7 -52.8(3) . . . . ?
C12 C11 C22 C23 161.5(2) . . . . ?
C12 C11 C22 C7 45.8(3) . . . . ?
C19 C12 C11 C10 -175.8(2) . . . . ?
C19 C12 C11 C20 -56.2(3) . . . . ?
C19 C12 C11 C22 60.0(3) . . . . ?
C11 C10 C9 O6 8.6(3) . . . . ?
C11 C10 C9 C21 -113.3(3) . . . . ?
C11 C22 C23 O6 20.7(3) . . . . ?
C11 C22 C23 O7 -99.4(3) . . . . ?
C11 C22 C7 C8 91.2(3) . . . . ?
C11 C22 C7 C6 -33.9(4) . . . . ?
C11 C22 C7 C24 -157.0(3) . . . . ?
C16 O2 C1 O1 -173.1(3) . . . . ?
C16 O2 C1 C2 9.2(4) . . . . ?
C16 C15 C14 C13 178.1(2) . . . . ?
C1 O2 C16 C15 -43.1(3) . . . . ?
C1 O2 C16 C18 77.5(3) . . . . ?
C1 O2 C16 C17 -165.2(3) . . . . ?
C26 O4 C20 O3 -2.6(4) . . . . ?
C26 O4 C20 C11 176.9(2) . . . . ?
C8 O7 C23 O6 -133.4(3) . . . . ?
C8 O7 C23 C22 -9.6(3) . . . . ?
C6 C5 C12 C13 -169.0(2) . . . . ?
C6 C5 C12 C19 -53.7(3) . . . . ?
C6 C5 C12 C11 65.2(3) . . . . ?
C23 O6 C9 C10 49.8(3) . . . . ?
C23 O6 C9 C21 173.4(2) . . . . ?
C23 O7 C8 O8 172.8(3) . . . . ?
C23 O7 C8 C7 -10.6(4) . . . . ?
C23 C22 C7 C8 -29.8(3) . . . . ?
C23 C22 C7 C6 -155.0(3) . . . . ?
C23 C22 C7 C24 81.9(4) . . . . ?
C7 C22 C23 O6 145.0(3) . . . . ?
C7 C22 C23 O7 24.9(3) . . . . ?
